data_7040435
loop_
_publ_author_name
'Chakraborty, Anindita'
'Escuer, Albert'
'Ribas, Joan'
'Maji, Tapas Kumar'

_publ_section_title
;
 A discrete Cu cluster and a 3D Mn(II)-Cu(II) framework based on assembly
 of Mn2Cu4 clusters: synthesis, structure and magnetic properties.
;
_journal_issue 39
_journal_name_full 'Dalton transactions (Cambridge, England : 2003)'
_journal_page_first 15523
_journal_page_last 15531
_journal_paper_doi 10.1039/c6dt03094g
_journal_volume 45
_journal_year 2016
_chemical_formula_sum 'C36 H27 Cu3 N8 O11'
_chemical_formula_weight 938.27
_chemical_name_systematic
;
 ?
;
_space_group_IT_number 2
_symmetry_cell_setting triclinic
_symmetry_space_group_name_Hall '-P 1'
_symmetry_space_group_name_H-M 'P -1'
_atom_sites_solution_hydrogens geom
_atom_sites_solution_primary direct
_atom_sites_solution_secondary difmap
_audit_creation_method SHELXL-97
_audit_update_record
;
2016-08-21 deposited with the CCDC.
2016-08-22 downloaded from the CCDC.
;
_cell_angle_alpha 90.4990(10)
_cell_angle_beta 108.8810(10)
_cell_angle_gamma 94.5300(10)
_cell_formula_units_Z 4
_cell_length_a 13.8873(2)
_cell_length_b 16.1982(3)
_cell_length_c 17.5410(3)
_cell_measurement_reflns_used 14012
_cell_measurement_temperature 298(2)
_cell_measurement_theta_max 25.7
_cell_measurement_theta_min 1.2
_cell_volume 3719.40(11)
_computing_cell_refinement 'Bruker SAINT'
_computing_data_collection 'Bruker APEX2'
_computing_data_reduction 'Bruker SAINT  A'
_computing_molecular_graphics 'Bruker SHELXTL'
_computing_publication_material 'Bruker SHELXTL'
_computing_structure_refinement 'SHELXL-97 (Sheldrick, 2008)'
_computing_structure_solution 'SHELXS-97 (Sheldrick, 2008)'
_diffrn_ambient_temperature 298(2)
_diffrn_measured_fraction_theta_full 0.991
_diffrn_measured_fraction_theta_max 0.991
_diffrn_measurement_device_type 'Bruker APEX-II CCD'
_diffrn_measurement_method '\f and \w scans'
_diffrn_radiation_monochromator graphite
_diffrn_radiation_source 'fine-focus sealed tube'
_diffrn_radiation_type MoK\a
_diffrn_radiation_wavelength 0.71073
_diffrn_reflns_av_R_equivalents 0.0500
_diffrn_reflns_av_sigmaI/netI 0.0600
_diffrn_reflns_limit_h_max 16
_diffrn_reflns_limit_h_min -16
_diffrn_reflns_limit_k_max 19
_diffrn_reflns_limit_k_min -17
_diffrn_reflns_limit_l_max 21
_diffrn_reflns_limit_l_min -21
_diffrn_reflns_number 45687
_diffrn_reflns_theta_full 25.70
_diffrn_reflns_theta_max 25.70
_diffrn_reflns_theta_min 1.26
_exptl_absorpt_coefficient_mu 1.773
_exptl_absorpt_correction_T_max 0.8712
_exptl_absorpt_correction_T_min 0.7181
_exptl_absorpt_correction_type empirical
_exptl_absorpt_process_details SADABS
_exptl_crystal_colour green
_exptl_crystal_density_diffrn 1.676
_exptl_crystal_density_method 'not measured'
_exptl_crystal_description parallelepiped
_exptl_crystal_F_000 1896
_exptl_crystal_preparation ', Magnetic properties'
_exptl_crystal_size_max 0.20
_exptl_crystal_size_mid 0.15
_exptl_crystal_size_min 0.08
_refine_diff_density_max 0.584
_refine_diff_density_min -0.371
_refine_diff_density_rms 0.070
_refine_ls_extinction_method none
_refine_ls_goodness_of_fit_ref 0.913
_refine_ls_hydrogen_treatment constr
_refine_ls_matrix_type full
_refine_ls_number_parameters 1045
_refine_ls_number_reflns 14012
_refine_ls_number_restraints 0
_refine_ls_restrained_S_all 0.913
_refine_ls_R_factor_all 0.0734
_refine_ls_R_factor_gt 0.0399
_refine_ls_shift/su_max 0.008
_refine_ls_shift/su_mean 0.001
_refine_ls_structure_factor_coef Fsqd
_refine_ls_weighting_details 'calc w=1/[\s^2^(Fo^2^)+(0.0725P)^2^+0.0000P] where P=(Fo^2^+2Fc^2^)/3'
_refine_ls_weighting_scheme calc
_refine_ls_wR_factor_gt 0.0994
_refine_ls_wR_factor_ref 0.1186
_reflns_number_gt 9555
_reflns_number_total 14012
_reflns_threshold_expression >2\s(I)
_cod_data_source_file c6dt03094g2.cif
_cod_data_source_block Compound1
_cod_depositor_comments
;
The following automatic conversions were performed:

'_exptl_absorpt_correction_type' value 'EMPIRICAL' changed to
'empirical' according to
/usr/data/users/saulius/crontab/automatic-downloads/rss-feeds/RSC/lib/dictionaries/cif_core.dic
dictionary named 'cif_core.dic' version 2.4.2 from 2011-04-26.

Automatic conversion script
Id: cif_fix_values 4268 2015-11-12 08:31:59Z antanas 

 Adding full bibliography for 7040435--7040436.cif.

 Adding full bibliography for 7040435--7040436.cif.
;
_cod_database_code 7040435

loop_
_symmetry_equiv_pos_as_xyz
'x, y, z'
'-x, -y, -z'

loop_
_atom_site_label
_atom_site_type_symbol
_atom_site_fract_x
_atom_site_fract_y
_atom_site_fract_z
_atom_site_U_iso_or_equiv
_atom_site_adp_type
_atom_site_occupancy
_atom_site_symmetry_multiplicity
_atom_site_calc_flag
_atom_site_refinement_flags
Cu3 Cu 0.35168(4) 1.10508(3) -0.66922(3) 0.03395(12) Uani 1 1 d .
Cu4 Cu 0.69740(4) 0.44469(3) -0.87061(3) 0.03861(13) Uani 1 1 d .
Cu2 Cu 0.24678(4) 1.01855(3) -0.54600(3) 0.03712(13) Uani 1 1 d .
Cu1 Cu 0.34792(4) 0.90932(3) -0.64954(3) 0.03470(13) Uani 1 1 d .
Cu5 Cu 0.68329(4) 0.63607(3) -0.84609(3) 0.03797(13) Uani 1 1 d .
Cu6 Cu 0.74326(4) 0.57428(3) -0.99716(3) 0.03798(13) Uani 1 1 d .
C27 C 0.4479(3) 1.2934(3) -0.8394(3) 0.0494(11) Uani 1 1 d .
H27 H 0.4673 1.3290 -0.8741 0.059 Uiso 1 1 calc R
C25 C 0.3748(3) 1.2693(2) -0.7368(3) 0.0411(10) Uani 1 1 d .
H25 H 0.3444 1.2892 -0.7010 0.049 Uiso 1 1 calc R
O11 O 0.7103(2) 0.72163(15) -0.91380(17) 0.0415(7) Uani 1 1 d .
C2 C 0.3409(3) 0.6961(3) -0.7939(3) 0.0466(11) Uani 1 1 d .
H2 H 0.3703 0.6796 -0.8316 0.056 Uiso 1 1 calc R
C38 C 0.8484(3) 0.5772(3) -1.1192(3) 0.0500(11) Uani 1 1 d .
H38 H 0.8421 0.5197 -1.1183 0.060 Uiso 1 1 calc R
O8 O 0.2899(2) 1.17775(15) -0.61472(17) 0.0412(7) Uani 1 1 d .
O10 O 0.7767(2) 0.46134(16) -1.00552(17) 0.0442(7) Uani 1 1 d .
O4 O 0.4908(2) 0.88688(17) -0.53055(18) 0.0478(7) Uani 1 1 d .
O3 O 0.21796(19) 0.89824(15) -0.54687(16) 0.0371(6) Uani 1 1 d .
C39 C 0.8901(4) 0.6132(3) -1.1724(3) 0.0580(13) Uani 1 1 d .
H39 H 0.9100 0.5814 -1.2081 0.070 Uiso 1 1 calc R
O7 O 0.66161(19) 0.54707(14) -0.92813(15) 0.0341(6) Uani 1 1 d .
O1 O 0.35488(18) 1.01533(14) -0.59393(15) 0.0315(6) Uani 1 1 d .
C34 C 0.5963(5) 0.9377(3) -0.9163(4) 0.0768(17) Uani 1 1 d .
H34 H 0.6298 0.9079 -0.9440 0.092 Uiso 1 1 calc R
N3 N 0.3874(2) 1.18898(18) -0.73840(18) 0.0319(7) Uani 1 1 d .
N6 N 0.2442(2) 1.13970(18) -0.56737(19) 0.0359(7) Uani 1 1 d .
O12 O 0.6324(2) 0.47218(15) -0.79286(17) 0.0438(7) Uani 1 1 d .
N11 N 0.6457(2) 0.55395(18) -0.77559(19) 0.0368(8) Uani 1 1 d .
C35 C 0.4982(5) 0.9135(3) -0.9217(3) 0.0726(16) Uani 1 1 d .
H35 H 0.4643 0.8676 -0.9544 0.087 Uiso 1 1 calc R
N5 N 0.4719(3) 0.8216(2) -0.4961(2) 0.0465(9) Uani 1 1 d .
N8 N 0.8162(2) 0.61998(19) -1.0681(2) 0.0392(8) Uani 1 1 d .
O14 O 0.1185(3) 1.0050(2) -0.6881(2) 0.0805(11) Uani 1 1 d .
09 O 0.4269(2) 0.95448(15) -0.71429(17) 0.0427(7) Uani 1 1 d .
N15 N 0.4143(2) 1.03506(18) -0.72923(19) 0.0344(7) Uani 1 1 d .
N1 N 0.3212(2) 0.80030(18) -0.70559(19) 0.0336(7) Uani 1 1 d .
C55 C 0.7914(3) 0.2978(2) -0.8680(2) 0.0361(9) Uani 1 1 d .
O16 O 0.8676(3) 0.6123(2) -0.8280(2) 0.0796(11) Uani 1 1 d .
N10 N 0.6737(2) 0.71235(19) -0.7606(2) 0.0391(8) Uani 1 1 d .
N4 N 0.2486(2) 0.85908(18) -0.60092(19) 0.0338(7) Uani 1 1 d .
C5 C 0.2561(3) 0.7472(2) -0.6829(2) 0.0343(9) Uani 1 1 d .
N13 N 0.9122(3) 0.5513(2) -0.7965(2) 0.0551(10) Uani 1 1 d .
O17 O 1.0047(3) 0.5498(2) -0.7834(2) 0.0796(11) Uani 1 1 d .
N12 N 0.7695(2) 0.41424(18) -0.94522(19) 0.0357(7) Uani 1 1 d .
O15 O 0.8645(3) 0.4959(2) -0.7728(2) 0.0781(11) Uani 1 1 d .
C3 C 0.2747(3) 0.6421(3) -0.7711(3) 0.0511(11) Uani 1 1 d .
H3 H 0.2581 0.5888 -0.7941 0.061 Uiso 1 1 calc R
N7 N 0.1156(3) 1.0580(2) -0.7388(2) 0.0528(10) Uani 1 1 d .
C63 C 0.6873(3) 0.7948(2) -0.7590(3) 0.0476(11) Uani 1 1 d .
H63 H 0.7138 0.8204 -0.7961 0.057 Uiso 1 1 calc R
N16 N 0.7461(2) 0.69340(18) -0.97055(19) 0.0355(7) Uani 1 1 d .
N2 N 0.1587(2) 1.04791(19) -0.48413(19) 0.0350(7) Uani 1 1 d .
N9 N 0.7387(2) 0.33530(19) -0.82765(19) 0.0370(8) Uani 1 1 d .
C54 C 0.8356(3) 0.2252(2) -0.8410(3) 0.0456(10) Uani 1 1 d .
H54 H 0.8726 0.1996 -0.8687 0.055 Uiso 1 1 calc R
O5 O 0.4650(3) 0.75414(19) -0.5287(2) 0.0768(11) Uani 1 1 d .
C17 C 0.1343(3) 1.1281(2) -0.4914(2) 0.0346(9) Uani 1 1 d .
C31 C 0.4979(3) 1.0248(2) -0.8314(2) 0.0385(9) Uani 1 1 d .
C1 C 0.3626(3) 0.7743(3) -0.7602(2) 0.0417(10) Uani 1 1 d .
H1 H 0.4075 0.8110 -0.7754 0.050 Uiso 1 1 calc R
C69 C 0.5811(3) 0.5288(2) -0.6636(2) 0.0412(10) Uani 1 1 d .
O2 O 0.1859(3) 1.0682(3) -0.7662(2) 0.0975(14) Uani 1 1 d .
C70 C 0.4844(4) 0.5357(3) -0.6606(3) 0.0645(14) Uani 1 1 d .
H70 H 0.4467 0.5774 -0.6885 0.077 Uiso 1 1 calc R
C4 C 0.2328(3) 0.6672(2) -0.7138(3) 0.0459(10) Uani 1 1 d .
H4 H 0.1897 0.6306 -0.6966 0.055 Uiso 1 1 calc R
C36 C 0.4480(4) 0.9562(3) -0.8795(3) 0.0579(12) Uani 1 1 d .
H36 H 0.3811 0.9388 -0.8833 0.070 Uiso 1 1 calc R
C29 C 0.4328(3) 1.1591(2) -0.7891(2) 0.0340(9) Uani 1 1 d .
O13 O 0.0428(3) 1.0993(3) -0.7593(3) 0.1068(16) Uani 1 1 d .
C30 C 0.4475(3) 1.0697(2) -0.7829(2) 0.0321(8) Uani 1 1 d .
C67 C 0.6356(3) 0.6744(2) -0.7072(2) 0.0366(9) Uani 1 1 d .
C68 C 0.6218(3) 0.5822(2) -0.7161(2) 0.0372(9) Uani 1 1 d .
C53 C 0.8238(3) 0.1913(3) -0.7721(3) 0.0498(11) Uani 1 1 d .
H53 H 0.8530 0.1426 -0.7531 0.060 Uiso 1 1 calc R
C65 C 0.6233(3) 0.8051(3) -0.6501(3) 0.0495(11) Uani 1 1 d .
H65 H 0.6059 0.8366 -0.6127 0.059 Uiso 1 1 calc R
C64 C 0.6628(3) 0.8434(3) -0.7036(3) 0.0521(12) Uani 1 1 d .
H64 H 0.6732 0.9009 -0.7029 0.063 Uiso 1 1 calc R
C74 C 0.6345(4) 0.4670(3) -0.6217(3) 0.0591(13) Uani 1 1 d .
H74 H 0.7003 0.4610 -0.6224 0.071 Uiso 1 1 calc R
C40 C 0.9016(4) 0.6983(3) -1.1714(3) 0.0558(12) Uani 1 1 d .
H40 H 0.9282 0.7251 -1.2078 0.067 Uiso 1 1 calc R
C13 C 0.1275(3) 0.9994(3) -0.4338(3) 0.0424(10) Uani 1 1 d .
H13 H 0.1458 0.9453 -0.4282 0.051 Uiso 1 1 calc R
C28 C 0.4622(3) 1.2099(2) -0.8420(3) 0.0421(10) Uani 1 1 d .
H28 H 0.4907 1.1885 -0.8784 0.050 Uiso 1 1 calc R
C6 C 0.2150(3) 0.7826(2) -0.6231(2) 0.0356(9) Uani 1 1 d .
C7 C 0.1447(3) 0.7308(2) -0.5910(3) 0.0381(9) Uani 1 1 d .
O2W O 0.5911(2) 0.51299(17) -1.11716(19) 0.0553(8) Uani 1 1 d .
O6 O 0.4587(3) 0.8295(2) -0.4294(2) 0.0650(9) Uani 1 1 d .
C45 C 0.8209(3) 0.8333(2) -0.9799(3) 0.0384(9) Uani 1 1 d .
C18 C 0.1796(3) 1.1777(2) -0.5434(2) 0.0329(9) Uani 1 1 d .
C56 C 0.8012(3) 0.3404(2) -0.9398(2) 0.0362(9) Uani 1 1 d .
C43 C 0.7937(3) 0.7449(2) -1.0045(2) 0.0343(9) Uani 1 1 d .
C57 C 0.8415(3) 0.3015(2) -0.9986(3) 0.0419(10) Uani 1 1 d .
C19 C 0.1519(3) 1.2619(2) -0.5690(2) 0.0344(9) Uani 1 1 d .
C8 C 0.1748(4) 0.7128(3) -0.5100(3) 0.0549(12) Uani 1 1 d .
H8 H 0.2365 0.7367 -0.4750 0.066 Uiso 1 1 calc R
O1W O 0.3725(2) 0.98555(19) -0.4081(2) 0.0637(9) Uani 1 1 d .
C24 C 0.0576(3) 1.2734(3) -0.6220(3) 0.0473(11) Uani 1 1 d .
H24 H 0.0100 1.2278 -0.6400 0.057 Uiso 1 1 calc R
C50 C 0.8683(3) 0.8544(3) -0.8990(3) 0.0484(11) Uani 1 1 d .
H50 H 0.8762 0.8135 -0.8610 0.058 Uiso 1 1 calc R
C42 C 0.8296(3) 0.7038(2) -1.0655(2) 0.0377(9) Uani 1 1 d .
C52 C 0.7687(3) 0.2301(3) -0.7318(3) 0.0504(11) Uani 1 1 d .
H52 H 0.7595 0.2079 -0.6857 0.061 Uiso 1 1 calc R
C16 C 0.0746(3) 1.1583(3) -0.4501(3) 0.0443(10) Uani 1 1 d .
H16 H 0.0566 1.2125 -0.4564 0.053 Uiso 1 1 calc R
C9 C 0.0515(3) 0.6965(3) -0.6417(3) 0.0538(12) Uani 1 1 d .
H9 H 0.0299 0.7088 -0.6960 0.065 Uiso 1 1 calc R
C46 C 0.8057(3) 0.8948(3) -1.0354(3) 0.0567(12) Uani 1 1 d .
H46 H 0.7717 0.8817 -1.0897 0.068 Uiso 1 1 calc R
C58 C 0.8032(4) 0.2225(3) -1.0299(3) 0.0582(13) Uani 1 1 d .
H58 H 0.7550 0.1931 -1.0118 0.070 Uiso 1 1 calc R
C22 C 0.0997(4) 1.4182(3) -0.6222(3) 0.0555(13) Uani 1 1 d .
H22 H 0.0821 1.4706 -0.6397 0.067 Uiso 1 1 calc R
C26 C 0.4048(3) 1.3239(3) -0.7853(3) 0.0488(11) Uani 1 1 d .
H26 H 0.3964 1.3801 -0.7821 0.059 Uiso 1 1 calc R
C14 C 0.0692(3) 1.0269(3) -0.3898(3) 0.0459(11) Uani 1 1 d .
H14 H 0.0490 0.9922 -0.3548 0.055 Uiso 1 1 calc R
C51 C 0.7273(3) 0.3031(2) -0.7616(3) 0.0447(10) Uani 1 1 d .
H51 H 0.6906 0.3301 -0.7345 0.054 Uiso 1 1 calc R
C41 C 0.8737(3) 0.7437(3) -1.1167(3) 0.0446(10) Uani 1 1 d .
H41 H 0.8846 0.8012 -1.1141 0.053 Uiso 1 1 calc R
C15 C 0.0418(3) 1.1071(3) -0.3992(3) 0.0498(11) Uani 1 1 d .
H15 H 0.0012 1.1268 -0.3712 0.060 Uiso 1 1 calc R
C62 C 0.9136(3) 0.3452(3) -1.0259(3) 0.0545(12) Uani 1 1 d .
H62 H 0.9390 0.3987 -1.0059 0.065 Uiso 1 1 calc R
C66 C 0.6092(3) 0.7198(3) -0.6512(3) 0.0475(11) Uani 1 1 d .
H66 H 0.5822 0.6934 -0.6148 0.057 Uiso 1 1 calc R
C23 C 0.0311(4) 1.3508(3) -0.6498(3) 0.0560(12) Uani 1 1 d .
H23 H -0.0329 1.3568 -0.6869 0.067 Uiso 1 1 calc R
C10 C -0.0102(4) 0.6435(3) -0.6114(4) 0.0663(15) Uani 1 1 d .
H10 H -0.0732 0.6209 -0.6455 0.080 Uiso 1 1 calc R
C20 C 0.2209(3) 1.3304(3) -0.5428(3) 0.0552(12) Uani 1 1 d .
H20 H 0.2859 1.3243 -0.5072 0.066 Uiso 1 1 calc R
C12 C 0.1129(4) 0.6595(3) -0.4813(3) 0.0691(15) Uani 1 1 d .
H12 H 0.1336 0.6470 -0.4271 0.083 Uiso 1 1 calc R
C21 C 0.1941(4) 1.4084(3) -0.5690(3) 0.0632(14) Uani 1 1 d .
H21 H 0.2408 1.4544 -0.5502 0.076 Uiso 1 1 calc R
C73 C 0.5913(5) 0.4126(3) -0.5781(3) 0.0728(16) Uani 1 1 d .
H73 H 0.6281 0.3706 -0.5501 0.087 Uiso 1 1 calc R
C59 C 0.8363(5) 0.1869(3) -1.0881(3) 0.0772(17) Uani 1 1 d .
H59 H 0.8099 0.1340 -1.1096 0.093 Uiso 1 1 calc R
C11 C 0.0210(5) 0.6246(3) -0.5324(4) 0.0717(17) Uani 1 1 d .
H11 H -0.0198 0.5881 -0.5128 0.086 Uiso 1 1 calc R
C32 C 0.5958(4) 1.0490(3) -0.8277(3) 0.0652(14) Uani 1 1 d .
H32 H 0.6302 1.0955 -0.7962 0.078 Uiso 1 1 calc R
C49 C 0.9038(4) 0.9354(3) -0.8739(4) 0.0732(16) Uani 1 1 d .
H49 H 0.9357 0.9488 -0.8194 0.088 Uiso 1 1 calc R
C61 C 0.9472(4) 0.3082(4) -1.0835(3) 0.0735(17) Uani 1 1 d .
H61 H 0.9963 0.3365 -1.1014 0.088 Uiso 1 1 calc R
C72 C 0.4955(5) 0.4212(3) -0.5766(3) 0.0789(17) Uani 1 1 d .
H72 H 0.4667 0.3849 -0.5476 0.095 Uiso 1 1 calc R
C71 C 0.4418(5) 0.4823(4) -0.6171(4) 0.0801(17) Uani 1 1 d .
H71 H 0.3763 0.4883 -0.6157 0.096 Uiso 1 1 calc R
C48 C 0.8921(5) 0.9959(3) -0.9293(5) 0.092(2) Uani 1 1 d .
H48 H 0.9184 1.0500 -0.9126 0.111 Uiso 1 1 calc R
C60 C 0.9083(5) 0.2302(4) -1.1138(3) 0.082(2) Uani 1 1 d .
H60 H 0.9309 0.2061 -1.1525 0.098 Uiso 1 1 calc R
C47 C 0.8416(5) 0.9770(3) -1.0097(5) 0.091(2) Uani 1 1 d .
H47 H 0.8314 1.0186 -1.0469 0.110 Uiso 1 1 calc R
C33 C 0.6442(4) 1.0050(4) -0.8705(4) 0.0857(19) Uani 1 1 d .
H33 H 0.7108 1.0223 -0.8675 0.103 Uiso 1 1 calc R
O19 O 0.5271(2) 0.39697(16) -0.97708(17) 0.0427(7) Uani 1 1 d .
N14 N 0.5359(2) 0.3352(2) -1.0185(2) 0.0385(8) Uani 1 1 d .
O18 O 0.5654(2) 0.27130(18) -0.9848(2) 0.0601(9) Uani 1 1 d .
O20 O 0.5154(2) 0.3416(2) -1.09278(19) 0.0570(8) Uani 1 1 d .

loop_
_atom_site_aniso_label
_atom_site_aniso_U_11
_atom_site_aniso_U_22
_atom_site_aniso_U_33
_atom_site_aniso_U_23
_atom_site_aniso_U_13
_atom_site_aniso_U_12
Cu3 0.0431(3) 0.0286(2) 0.0388(3) 0.0070(2) 0.0241(2) 0.0071(2)
Cu4 0.0543(3) 0.0266(3) 0.0426(3) 0.0035(2) 0.0259(2) 0.0047(2)
Cu2 0.0450(3) 0.0280(3) 0.0491(3) 0.0033(2) 0.0295(2) 0.0047(2)
Cu1 0.0442(3) 0.0273(2) 0.0403(3) 0.0028(2) 0.0244(2) 0.0031(2)
Cu5 0.0552(3) 0.0268(3) 0.0374(3) -0.0010(2) 0.0235(2) -0.0002(2)
Cu6 0.0516(3) 0.0264(3) 0.0444(3) 0.0040(2) 0.0273(2) 0.0035(2)
C27 0.060(3) 0.039(2) 0.056(3) 0.018(2) 0.029(2) 0.002(2)
C25 0.047(2) 0.036(2) 0.045(3) 0.0057(18) 0.019(2) 0.0107(18)
O11 0.0594(18) 0.0252(14) 0.0508(18) 0.0031(12) 0.0320(15) 0.0064(12)
C2 0.053(3) 0.051(3) 0.041(3) -0.006(2) 0.022(2) 0.012(2)
C38 0.062(3) 0.040(2) 0.053(3) -0.008(2) 0.026(2) 0.000(2)
O8 0.0523(17) 0.0336(15) 0.0506(18) 0.0093(13) 0.0336(15) 0.0070(12)
O10 0.0622(18) 0.0345(15) 0.0464(18) 0.0097(13) 0.0302(15) 0.0112(13)
O4 0.0517(18) 0.0410(16) 0.0501(19) 0.0140(14) 0.0152(15) 0.0042(13)
O3 0.0484(16) 0.0307(14) 0.0424(16) -0.0019(12) 0.0290(13) 0.0018(12)
C39 0.081(3) 0.053(3) 0.055(3) -0.002(2) 0.044(3) 0.002(2)
O7 0.0447(15) 0.0245(13) 0.0383(15) 0.0006(11) 0.0211(13) 0.0013(11)
O1 0.0403(14) 0.0250(13) 0.0380(15) 0.0055(11) 0.0237(12) 0.0083(11)
C34 0.114(5) 0.067(4) 0.082(4) 0.010(3) 0.069(4) 0.037(4)
N3 0.0350(17) 0.0305(17) 0.0359(18) 0.0070(13) 0.0190(15) 0.0041(13)
N6 0.0424(19) 0.0330(18) 0.0378(19) 0.0045(14) 0.0201(16) 0.0051(14)
O12 0.0669(19) 0.0270(15) 0.0469(18) -0.0008(12) 0.0323(15) 0.0002(13)
N11 0.048(2) 0.0275(17) 0.0380(19) 0.0001(14) 0.0187(16) 0.0009(14)
C35 0.114(5) 0.050(3) 0.062(4) -0.011(2) 0.039(3) 0.012(3)
N5 0.052(2) 0.044(2) 0.042(2) 0.0095(18) 0.0123(18) 0.0107(17)
N8 0.049(2) 0.0308(18) 0.041(2) -0.0027(15) 0.0209(17) -0.0040(15)
O14 0.087(3) 0.085(3) 0.059(2) 0.022(2) 0.015(2) -0.016(2)
09 0.0622(18) 0.0265(14) 0.0563(19) 0.0093(12) 0.0403(15) 0.0132(13)
N15 0.0424(18) 0.0253(17) 0.041(2) 0.0036(14) 0.0208(16) 0.0041(14)
N1 0.0388(18) 0.0307(17) 0.0359(19) 0.0012(14) 0.0181(15) 0.0045(14)
C55 0.036(2) 0.029(2) 0.041(2) 0.0040(17) 0.0105(18) 0.0017(17)
O16 0.057(2) 0.074(2) 0.099(3) 0.033(2) 0.012(2) 0.0077(19)
N10 0.048(2) 0.0310(18) 0.038(2) -0.0024(14) 0.0135(16) 0.0031(15)
N4 0.0390(18) 0.0295(17) 0.0387(19) 0.0018(14) 0.0204(15) 0.0037(14)
C5 0.039(2) 0.033(2) 0.033(2) 0.0030(16) 0.0126(18) 0.0071(17)
N13 0.054(3) 0.048(2) 0.052(3) 0.0014(19) 0.005(2) -0.004(2)
O17 0.053(2) 0.081(3) 0.103(3) 0.008(2) 0.021(2) 0.0145(19)
N12 0.0423(19) 0.0292(17) 0.039(2) 0.0052(14) 0.0173(16) 0.0042(14)
O15 0.083(3) 0.062(2) 0.072(3) 0.0082(19) 0.009(2) -0.0255(19)
C3 0.055(3) 0.045(3) 0.053(3) -0.017(2) 0.018(2) 0.006(2)
N7 0.042(2) 0.061(3) 0.050(3) -0.004(2) 0.009(2) -0.006(2)
C63 0.057(3) 0.039(2) 0.049(3) -0.001(2) 0.019(2) 0.006(2)
N16 0.0456(19) 0.0291(17) 0.0361(19) 0.0019(14) 0.0183(16) 0.0063(14)
N2 0.0345(17) 0.0342(18) 0.0396(19) 0.0034(14) 0.0164(15) 0.0034(14)
N9 0.0389(18) 0.0330(18) 0.038(2) 0.0024(14) 0.0110(16) -0.0003(14)
C54 0.048(3) 0.037(2) 0.051(3) 0.008(2) 0.016(2) 0.0043(19)
O5 0.124(3) 0.0328(18) 0.071(3) -0.0033(17) 0.028(2) 0.0073(19)
C17 0.031(2) 0.037(2) 0.037(2) 0.0016(17) 0.0134(18) 0.0026(16)
C31 0.046(2) 0.033(2) 0.042(2) 0.0036(17) 0.022(2) 0.0013(18)
C1 0.038(2) 0.048(3) 0.045(3) 0.002(2) 0.021(2) 0.0065(19)
C69 0.061(3) 0.035(2) 0.032(2) -0.0004(17) 0.020(2) 0.0071(19)
O2 0.069(2) 0.162(4) 0.062(3) -0.015(3) 0.035(2) -0.039(3)
C70 0.068(3) 0.073(4) 0.069(4) 0.021(3) 0.041(3) 0.019(3)
C4 0.046(2) 0.037(2) 0.056(3) -0.003(2) 0.020(2) 0.0000(19)
C36 0.069(3) 0.048(3) 0.060(3) -0.006(2) 0.027(3) -0.003(2)
C29 0.035(2) 0.033(2) 0.035(2) 0.0057(17) 0.0127(18) 0.0012(16)
O13 0.076(3) 0.077(3) 0.136(4) -0.018(3) -0.011(3) 0.017(2)
C30 0.031(2) 0.031(2) 0.038(2) 0.0011(16) 0.0178(17) -0.0001(16)
C67 0.041(2) 0.036(2) 0.031(2) 0.0002(17) 0.0077(18) 0.0064(17)
C68 0.050(2) 0.035(2) 0.031(2) 0.0048(17) 0.0178(19) 0.0093(18)
C53 0.055(3) 0.032(2) 0.056(3) 0.013(2) 0.009(2) 0.002(2)
C65 0.059(3) 0.046(3) 0.044(3) -0.009(2) 0.017(2) 0.013(2)
C64 0.062(3) 0.035(2) 0.059(3) -0.009(2) 0.020(2) 0.002(2)
C74 0.076(3) 0.053(3) 0.056(3) 0.019(2) 0.027(3) 0.022(3)
C40 0.069(3) 0.062(3) 0.049(3) 0.005(2) 0.038(3) -0.004(2)
C13 0.042(2) 0.038(2) 0.052(3) 0.0036(19) 0.023(2) 0.0008(18)
C28 0.049(2) 0.039(2) 0.046(3) 0.0076(19) 0.025(2) 0.0047(19)
C6 0.037(2) 0.032(2) 0.038(2) 0.0030(17) 0.0126(18) 0.0020(17)
C7 0.044(2) 0.029(2) 0.050(3) -0.0020(18) 0.029(2) -0.0022(17)
O2W 0.0581(19) 0.0457(18) 0.061(2) 0.0103(15) 0.0195(16) 0.0001(14)
O6 0.085(2) 0.070(2) 0.048(2) 0.0141(17) 0.0312(19) 0.0134(18)
C45 0.035(2) 0.028(2) 0.057(3) 0.0027(18) 0.021(2) 0.0055(17)
C18 0.037(2) 0.028(2) 0.037(2) -0.0010(16) 0.0153(18) 0.0089(16)
C56 0.037(2) 0.031(2) 0.042(2) 0.0011(17) 0.0155(19) 0.0041(17)
C43 0.037(2) 0.028(2) 0.038(2) 0.0030(16) 0.0126(18) 0.0018(16)
C57 0.043(2) 0.040(2) 0.048(3) 0.0125(19) 0.019(2) 0.0169(19)
C19 0.039(2) 0.033(2) 0.039(2) 0.0012(17) 0.0220(19) 0.0074(17)
C8 0.061(3) 0.052(3) 0.058(3) 0.006(2) 0.029(3) 0.003(2)
O1W 0.0543(19) 0.059(2) 0.070(2) -0.0052(17) 0.0081(17) 0.0113(16)
C24 0.044(2) 0.049(3) 0.049(3) 0.001(2) 0.015(2) 0.007(2)
C50 0.042(2) 0.045(3) 0.061(3) -0.012(2) 0.020(2) 0.004(2)
C42 0.035(2) 0.039(2) 0.040(2) 0.0032(18) 0.0151(19) -0.0009(17)
C52 0.062(3) 0.044(3) 0.042(3) 0.010(2) 0.014(2) -0.004(2)
C16 0.046(2) 0.043(2) 0.053(3) 0.001(2) 0.026(2) 0.0124(19)
C9 0.057(3) 0.054(3) 0.057(3) -0.013(2) 0.032(2) -0.007(2)
C46 0.056(3) 0.042(3) 0.071(3) 0.014(2) 0.019(3) 0.008(2)
C58 0.086(4) 0.045(3) 0.052(3) 0.008(2) 0.028(3) 0.024(2)
C22 0.085(4) 0.045(3) 0.055(3) 0.018(2) 0.043(3) 0.028(3)
C26 0.062(3) 0.033(2) 0.058(3) 0.015(2) 0.027(2) 0.007(2)
C14 0.046(2) 0.051(3) 0.048(3) 0.012(2) 0.026(2) 0.005(2)
C51 0.054(3) 0.037(2) 0.044(3) 0.0032(19) 0.018(2) -0.0005(19)
C41 0.049(3) 0.041(2) 0.045(3) 0.0044(19) 0.019(2) -0.0032(19)
C15 0.051(3) 0.058(3) 0.053(3) 0.006(2) 0.033(2) 0.012(2)
C62 0.041(2) 0.071(3) 0.057(3) 0.019(2) 0.020(2) 0.021(2)
C66 0.056(3) 0.048(3) 0.039(3) -0.004(2) 0.015(2) 0.008(2)
C23 0.061(3) 0.059(3) 0.054(3) 0.014(2) 0.021(2) 0.024(3)
C10 0.073(3) 0.051(3) 0.089(4) -0.029(3) 0.053(3) -0.025(2)
C20 0.051(3) 0.044(3) 0.059(3) 0.009(2) 0.002(2) 0.002(2)
C12 0.095(4) 0.061(3) 0.071(4) 0.021(3) 0.053(3) 0.012(3)
C21 0.081(4) 0.035(3) 0.072(4) 0.007(2) 0.025(3) -0.002(2)
C73 0.118(5) 0.052(3) 0.054(3) 0.023(2) 0.032(3) 0.023(3)
C59 0.126(5) 0.056(3) 0.060(4) 0.008(3) 0.036(4) 0.047(3)
C11 0.104(5) 0.042(3) 0.101(5) 0.000(3) 0.079(4) -0.004(3)
C32 0.058(3) 0.062(3) 0.091(4) -0.014(3) 0.047(3) -0.003(2)
C49 0.060(3) 0.067(4) 0.095(5) -0.035(3) 0.033(3) -0.010(3)
C61 0.054(3) 0.119(5) 0.065(4) 0.036(4) 0.034(3) 0.042(3)
C72 0.121(5) 0.065(4) 0.069(4) 0.008(3) 0.057(4) -0.001(4)
C71 0.090(4) 0.083(4) 0.090(5) 0.026(3) 0.059(4) 0.013(3)
C48 0.083(4) 0.036(3) 0.160(7) -0.019(4) 0.048(5) -0.010(3)
C60 0.098(5) 0.111(5) 0.055(4) 0.018(3) 0.034(3) 0.074(4)
C47 0.095(5) 0.034(3) 0.153(7) 0.030(4) 0.048(5) 0.011(3)
C33 0.078(4) 0.088(4) 0.122(6) -0.001(4) 0.072(4) 0.018(3)
O19 0.0528(17) 0.0335(15) 0.0444(17) -0.0063(13) 0.0201(14) 0.0017(13)
N14 0.0345(18) 0.0337(19) 0.050(2) -0.0006(16) 0.0183(17) -0.0023(15)
O18 0.074(2) 0.0339(17) 0.067(2) 0.0040(15) 0.0137(18) 0.0100(15)
O20 0.067(2) 0.073(2) 0.0390(19) 0.0021(16) 0.0276(16) 0.0108(17)

loop_
_atom_type_symbol
_atom_type_description
_atom_type_scat_dispersion_real
_atom_type_scat_dispersion_imag
_atom_type_scat_source
C C 0.0033 0.0016 'International Tables Vol C Tables 4.2.6.8 and 6.1.1.4'
H H 0.0000 0.0000 'International Tables Vol C Tables 4.2.6.8 and 6.1.1.4'
N N 0.0061 0.0033 'International Tables Vol C Tables 4.2.6.8 and 6.1.1.4'
O O 0.0106 0.0060 'International Tables Vol C Tables 4.2.6.8 and 6.1.1.4'
Cu Cu 0.3201 1.2651 'International Tables Vol C Tables 4.2.6.8 and 6.1.1.4'

loop_
_geom_angle_atom_site_label_1
_geom_angle_atom_site_label_2
_geom_angle_atom_site_label_3
_geom_angle
O8 Cu3 O1 93.61(10)
O8 Cu3 N15 177.05(12)
O1 Cu3 N15 89.34(11)
O8 Cu3 N3 96.50(11)
O1 Cu3 N3 164.45(11)
N15 Cu3 N3 80.66(12)
O8 Cu3 O2 88.99(13)
O1 Cu3 O2 99.13(13)
N15 Cu3 O2 90.31(14)
N3 Cu3 O2 92.85(13)
O12 Cu4 O7 92.19(10)
O12 Cu4 N12 176.95(13)
O7 Cu4 N12 90.22(11)
O12 Cu4 N9 96.59(12)
O7 Cu4 N9 170.96(12)
N12 Cu4 N9 81.08(13)
O1 Cu2 O3 95.61(10)
O1 Cu2 N2 165.24(12)
O3 Cu2 N2 97.10(11)
O1 Cu2 N6 88.36(11)
O3 Cu2 N6 166.03(12)
N2 Cu2 N6 81.07(13)
09 Cu1 O1 93.04(10)
09 Cu1 N1 93.12(12)
O1 Cu1 N1 172.04(11)
09 Cu1 N4 170.28(13)
O1 Cu1 N4 91.53(11)
N1 Cu1 N4 81.64(12)
09 Cu1 O4 97.03(11)
O1 Cu1 O4 82.48(10)
N1 Cu1 O4 101.75(11)
N4 Cu1 O4 92.07(11)
O11 Cu5 O7 94.02(11)
O11 Cu5 N11 174.88(12)
O7 Cu5 N11 88.81(11)
O11 Cu5 N10 95.71(12)
O7 Cu5 N10 165.80(12)
N11 Cu5 N10 80.76(13)
O10 Cu6 O7 94.01(10)
O10 Cu6 N8 95.54(12)
O7 Cu6 N8 170.30(12)
O10 Cu6 N16 165.26(13)
O7 Cu6 N16 90.28(11)
N8 Cu6 N16 80.89(13)
C26 C27 C28 120.1(4)
N3 C25 C26 122.7(4)
N16 O11 Cu5 113.1(2)
C1 C2 C3 118.8(4)
N8 C38 C39 123.6(4)
N6 O8 Cu3 114.4(2)
N12 O10 Cu6 114.2(2)
N5 O4 Cu1 110.7(2)
N4 O3 Cu2 112.3(2)
C38 C39 C40 117.6(4)
Cu6 O7 Cu4 112.46(12)
Cu6 O7 Cu5 110.04(11)
Cu4 O7 Cu5 107.03(12)
Cu2 O1 Cu1 111.70(11)
Cu2 O1 Cu3 112.01(11)
Cu1 O1 Cu3 109.24(12)
C33 C34 C35 119.4(5)
C25 N3 C29 119.4(3)
C25 N3 Cu3 126.5(3)
C29 N3 Cu3 114.0(2)
C18 N6 O8 119.6(3)
C18 N6 Cu2 115.4(3)
O8 N6 Cu2 124.0(2)
N11 O12 Cu4 110.7(2)
C68 N11 O12 119.4(3)
C68 N11 Cu5 117.0(3)
O12 N11 Cu5 123.0(2)
C34 C35 C36 121.0(5)
O5 N5 O6 121.6(4)
O5 N5 O4 120.1(4)
O6 N5 O4 118.3(4)
C38 N8 C42 118.9(3)
C38 N8 Cu6 126.6(3)
C42 N8 Cu6 114.4(3)
N15 09 Cu1 112.65(19)
C30 N15 09 119.5(3)
C30 N15 Cu3 117.6(2)
09 N15 Cu3 122.8(2)
C1 N1 C5 119.2(3)
C1 N1 Cu1 127.0(3)
C5 N1 Cu1 113.7(2)
N9 C55 C54 120.6(4)
N9 C55 C56 115.8(3)
C54 C55 C56 123.6(4)
C63 N10 C67 119.9(3)
C63 N10 Cu5 126.1(3)
C67 N10 Cu5 113.3(2)
C6 N4 O3 120.3(3)
C6 N4 Cu1 115.8(3)
O3 N4 Cu1 123.8(2)
N1 C5 C4 121.1(4)
N1 C5 C6 114.5(3)
C4 C5 C6 124.4(4)
O15 N13 O17 120.4(4)
O15 N13 O16 118.9(4)
O17 N13 O16 120.3(4)
C56 N12 O10 119.3(3)
C56 N12 Cu4 117.0(3)
O10 N12 Cu4 123.3(2)
C2 C3 C4 119.9(4)
O13 N7 O2 121.9(5)
O13 N7 O14 118.6(5)
O2 N7 O14 119.6(5)
N10 C63 C64 121.6(4)
C43 N16 O11 119.2(3)
C43 N16 Cu6 117.3(3)
O11 N16 Cu6 123.1(2)
C13 N2 C17 119.3(3)
C13 N2 Cu2 126.5(3)
C17 N2 Cu2 114.0(2)
C51 N9 C55 120.5(3)
C51 N9 Cu4 126.2(3)
C55 N9 Cu4 112.9(3)
C53 C54 C55 119.0(4)
N2 C17 C16 120.6(4)
N2 C17 C18 114.7(3)
C16 C17 C18 124.7(3)
C32 C31 C36 118.6(4)
C32 C31 C30 120.6(4)
C36 C31 C30 120.8(4)
N1 C1 C2 122.2(4)
C74 C69 C70 117.8(4)
C74 C69 C68 121.5(4)
C70 C69 C68 120.5(4)
N7 O2 Cu3 115.7(3)
C69 C70 C71 121.6(5)
C5 C4 C3 118.7(4)
C35 C36 C31 119.6(5)
N3 C29 C28 121.3(3)
N3 C29 C30 114.7(3)
C28 C29 C30 124.0(3)
N15 C30 C29 113.0(3)
N15 C30 C31 123.3(3)
C29 C30 C31 123.6(3)
N10 C67 C66 120.8(4)
N10 C67 C68 114.9(3)
C66 C67 C68 124.3(4)
N11 C68 C69 123.3(3)
N11 C68 C67 113.2(3)
C69 C68 C67 123.4(3)
C52 C53 C54 119.6(4)
C64 C65 C66 120.2(4)
C65 C64 C63 118.6(4)
C69 C74 C73 120.7(5)
C41 C40 C39 119.9(4)
N2 C13 C14 122.4(4)
C29 C28 C27 118.2(4)
N4 C6 C5 114.3(3)
N4 C6 C7 125.3(3)
C5 C6 C7 120.4(3)
C9 C7 C8 119.2(4)
C9 C7 C6 120.8(4)
C8 C7 C6 119.9(4)
C46 C45 C50 119.3(4)
C46 C45 C43 121.9(4)
C50 C45 C43 118.7(4)
N6 C18 C17 113.9(3)
N6 C18 C19 122.4(3)
C17 C18 C19 123.7(3)
N12 C56 C55 112.4(3)
N12 C56 C57 124.8(4)
C55 C56 C57 122.8(3)
N16 C43 C45 124.3(4)
N16 C43 C42 112.7(3)
C45 C43 C42 122.6(3)
C58 C57 C62 119.6(4)
C58 C57 C56 119.7(4)
C62 C57 C56 120.6(4)
C24 C19 C20 118.0(4)
C24 C19 C18 120.5(4)
C20 C19 C18 121.4(4)
C12 C8 C7 119.9(5)
C19 C24 C23 121.8(4)
C49 C50 C45 120.7(5)
N8 C42 C41 120.0(4)
N8 C42 C43 114.3(3)
C41 C42 C43 125.7(4)
C53 C52 C51 118.5(4)
C17 C16 C15 119.3(4)
C7 C9 C10 119.9(5)
C45 C46 C47 119.7(5)
C57 C58 C59 120.4(5)
C21 C22 C23 119.8(4)
C25 C26 C27 118.2(4)
C13 C14 C15 118.2(4)
N9 C51 C52 121.7(4)
C40 C41 C42 119.8(4)
C16 C15 C14 120.0(4)
C57 C62 C61 119.4(5)
C65 C66 C67 118.9(4)
C22 C23 C24 119.4(4)
C11 C10 C9 120.5(5)
C19 C20 C21 120.5(4)
C11 C12 C8 120.5(5)
C22 C21 C20 120.4(4)
C72 C73 C74 119.9(5)
C60 C59 C58 119.5(6)
C10 C11 C12 119.9(5)
C31 C32 C33 120.5(5)
C48 C49 C50 120.0(6)
C60 C61 C62 120.1(5)
C71 C72 C73 120.3(5)
C72 C71 C70 119.8(5)
C49 C48 C47 120.3(5)
C61 C60 C59 121.1(5)
C48 C47 C46 119.9(6)
C34 C33 C32 120.9(5)
O18 N14 O20 121.8(3)
O18 N14 O19 119.6(4)
O20 N14 O19 118.6(3)

loop_
_geom_bond_atom_site_label_1
_geom_bond_atom_site_label_2
_geom_bond_distance
Cu3 O8 1.925(3)
Cu3 O1 1.966(2)
Cu3 N15 1.969(3)
Cu3 N3 1.969(3)
Cu3 O2 2.405(4)
Cu4 O12 1.930(3)
Cu4 O7 1.962(2)
Cu4 N12 1.968(3)
Cu4 N9 1.985(3)
Cu2 O1 1.947(2)
Cu2 O3 1.957(2)
Cu2 N2 1.960(3)
Cu2 N6 2.002(3)
Cu1 09 1.929(3)
Cu1 O1 1.948(2)
Cu1 N1 1.963(3)
Cu1 N4 1.972(3)
Cu1 O4 2.423(3)
Cu5 O11 1.925(3)
Cu5 O7 1.963(2)
Cu5 N11 1.977(3)
Cu5 N10 1.979(3)
Cu6 O10 1.938(3)
Cu6 O7 1.940(2)
Cu6 N8 1.958(3)
Cu6 N16 1.976(3)
C27 C26 1.381(6)
C27 C28 1.386(5)
C25 N3 1.327(5)
C25 C26 1.366(5)
O11 N16 1.340(4)
C2 C1 1.362(5)
C2 C3 1.372(6)
C38 N8 1.335(5)
C38 C39 1.360(6)
O8 N6 1.327(4)
O10 N12 1.335(4)
O4 N5 1.274(4)
O3 N4 1.332(4)
C39 C40 1.374(6)
C34 C33 1.342(8)
C34 C35 1.359(7)
N3 C29 1.352(5)
N6 C18 1.298(4)
O12 N11 1.341(4)
N11 C68 1.284(5)
C35 C36 1.384(7)
N5 O5 1.212(4)
N5 O6 1.248(5)
N8 C42 1.354(5)
O14 N7 1.235(5)
09 N15 1.347(4)
N15 C30 1.289(5)
N1 C1 1.346(5)
N1 C5 1.354(5)
C55 N9 1.344(5)
C55 C54 1.386(5)
C55 C56 1.480(5)
O16 N13 1.244(5)
N10 C63 1.333(5)
N10 C67 1.348(5)
N4 C6 1.299(4)
C5 C4 1.372(5)
C5 C6 1.477(5)
N13 O15 1.228(5)
N13 O17 1.231(5)
N12 C56 1.300(5)
C3 C4 1.388(6)
N7 O13 1.214(5)
N7 O2 1.221(5)
C63 C64 1.387(6)
N16 C43 1.290(5)
N2 C13 1.338(5)
N2 C17 1.365(5)
N9 C51 1.325(5)
C54 C53 1.383(6)
C17 C16 1.377(5)
C17 C18 1.475(5)
C31 C32 1.366(6)
C31 C36 1.382(6)
C31 C30 1.483(5)
C69 C74 1.367(6)
C69 C70 1.375(6)
C69 C68 1.481(5)
C70 C71 1.379(7)
C29 C28 1.381(5)
C29 C30 1.479(5)
C67 C66 1.381(5)
C67 C68 1.489(5)
C53 C52 1.378(6)
C65 C64 1.362(6)
C65 C66 1.379(6)
C74 C73 1.394(7)
C40 C41 1.373(6)
C13 C14 1.379(6)
C6 C7 1.486(5)
C7 C9 1.381(6)
C7 C8 1.386(6)
C45 C46 1.378(6)
C45 C50 1.384(6)
C45 C43 1.476(5)
C18 C19 1.481(5)
C56 C57 1.480(5)
C43 C42 1.492(5)
C57 C58 1.384(6)
C57 C62 1.391(6)
C19 C24 1.366(5)
C19 C20 1.378(5)
C8 C12 1.382(6)
C24 C23 1.383(6)
C50 C49 1.381(6)
C42 C41 1.379(5)
C52 C51 1.387(6)
C16 C15 1.381(6)
C9 C10 1.393(6)
C46 C47 1.402(7)
C58 C59 1.386(7)
C22 C21 1.364(7)
C22 C23 1.364(6)
C14 C15 1.379(6)
C62 C61 1.393(7)
C10 C11 1.357(8)
C20 C21 1.385(6)
C12 C11 1.374(8)
C73 C72 1.357(8)
C59 C60 1.371(8)
C32 C33 1.384(6)
C49 C48 1.368(8)
C61 C60 1.365(8)
C72 C71 1.351(7)
C48 C47 1.376(9)
O19 N14 1.269(4)
N14 O18 1.228(4)
N14 O20 1.247(4)
